data_2004582
loop_
_publ_author_name
'Turpeinen, U.'
'H\"am\"al\"ainen, R.'
'Mutikainen, I.'
'Orama, O.'

_publ_section_title
;
 Tetrakis[\m-(3-bromobenzoato)-\m-(2-dimethylaminoethanolato)-copper(II)]
;
_journal_issue 3
_journal_name_full 'Acta Crystallographica Section C'
_journal_page_first 568
_journal_page_last 570
_journal_paper_doi 10.1107/S0108270195012406
_journal_volume 52
_journal_year 1996
_chemical_formula_iupac '[Cu4 (C7 H4 Br1 O2)4 (C4 H10 N1 O1)4]'
_chemical_formula_sum 'C44 H56 Br4 Cu4 N4 O12'
_chemical_formula_weight 1406.7
_space_group_IT_number 2
_symmetry_cell_setting triclinic
_symmetry_space_group_name_Hall '-P 1'
_symmetry_space_group_name_H-M 'P -1'
_atom_type_scat_source 'SHELXTL/PC (Sheldrick, 1990)'
_cell_angle_alpha 118.45(3)
_cell_angle_beta 110.79(3)
_cell_angle_gamma 86.76(3)
_cell_formula_units_Z 2
_cell_length_a 14.487(5)
_cell_length_b 14.978(6)
_cell_length_c 15.081(5)
_cell_measurement_reflns_used 25
_cell_measurement_temperature 293
_cell_measurement_theta_max 14
_cell_measurement_theta_min 7
_cell_volume 2664(2)
_computing_cell_refinement 'Nicolet P3 software'
_computing_data_collection 'Nicolet P3 software'
_computing_data_reduction 'Nicolet P3 software'
_computing_molecular_graphics SHELXTL/PC
_computing_structure_refinement SHELXTL/PC
_computing_structure_solution 'SHELXTL/PC (Sheldrick, 1990)'
_diffrn_measurement_device 'Nicolet P3'
_diffrn_measurement_method \w
_diffrn_radiation_type MoK\a
_diffrn_radiation_wavelength 0.71069
_diffrn_reflns_limit_h_max 13
_diffrn_reflns_limit_h_min -13
_diffrn_reflns_limit_k_max 13
_diffrn_reflns_limit_k_min -14
_diffrn_reflns_limit_l_max 15
_diffrn_reflns_limit_l_min 0
_diffrn_reflns_number 5977
_diffrn_reflns_theta_max 23
_diffrn_standards_decay_% <2
_diffrn_standards_interval_count 200
_diffrn_standards_number 3
_exptl_absorpt_coefficient_mu 4.63
_exptl_absorpt_correction_T_max 1.00
_exptl_absorpt_correction_T_min 0.77
_exptl_absorpt_correction_type 'empirical via \y scans (North, Phillips & Mathews, 1968)'
_exptl_crystal_colour 'dark blue'
_exptl_crystal_density_diffrn 1.753
_exptl_crystal_density_method 'not measured'
_exptl_crystal_description irregular
_exptl_crystal_size_max 0.30
_exptl_crystal_size_mid 0.30
_exptl_crystal_size_min 0.25
_refine_diff_density_max 0.82
_refine_diff_density_min -0.56
_refine_ls_extinction_method none
_refine_ls_goodness_of_fit_obs 1.36
_refine_ls_hydrogen_treatment 'H atoms included as riding model'
_refine_ls_number_parameters 434
_refine_ls_number_reflns 3134
_refine_ls_R_factor_obs 0.0540
_refine_ls_shift/esd_max 0.023
_refine_ls_structure_factor_coef F
_refine_ls_weighting_details 'w = 1/[\s^2^(F) + 0.0011F^2^]'
_refine_ls_weighting_scheme calc
_refine_ls_wR_factor_obs 0.0647
_reflns_number_observed 3134
_reflns_number_total 5977
_reflns_observed_criterion F>6\s(F)
_cod_data_source_file bm1020.cif
_cod_data_source_block bm1020a
_cod_depositor_comments
;
The following automatic conversions were performed:

'_refine_ls_weighting_scheme' value 'w = 1/[\s^2^(F) + 0.0011F^2^]'
was changed to 'calc'. New tag '_refine_ls_weighting_details' was
created. The value of the new tag was set to 'w = 1/[\s^2^(F) +
0.0011F^2^]'.

Automatic conversion script
Id: cif_fix_values 3143 2015-03-26 13:38:13Z robertas 
;
_cod_database_code 2004582

loop_
_symmetry_equiv_pos_as_xyz
x,y,z
-x,-y,-z

loop_
_atom_site_aniso_label
_atom_site_aniso_U_11
_atom_site_aniso_U_22
_atom_site_aniso_U_33
_atom_site_aniso_U_12
_atom_site_aniso_U_13
_atom_site_aniso_U_23
Cu(1) .0410(10) .0640(10) .0300(10) -.0040(10) .0120(10) .0170(10)
Cu(2) .0420(10) .0560(10) .0350(10) -.0040(10) .0120(10) .0240(10)
Cu(3) .0600(10) .0380(10) .0360(10) -.0030(10) .0110(10) .0170(10)
Cu(4) .0620(10) .0430(10) .0500(10) .0030(10) .0350(10) .0180(10)
Br(1) .187(2) .117(2) .0390(10) -.072(2) .0070(10) .0240(10)
Br(2) .103(2) .190(3) .094(2) .022(2) .0320(10) .108(2)
Br(3) .083(2) .060(2) .0320(10) -.0030(10) .0160(10) .0070(10)
Br(30) .125(7) .056(5) .075(5) .005(5) .026(5) .016(4)
Br(4) .129(2) .163(2) .0600(10) .044(2) .0560(10) .0550(10)
O(11) .040(6) .057(7) .033(5) .005(5) .025(5) .006(5)
O(12) .059(7) .111(9) .043(7) -.006(6) .019(6) .025(7)
O(13) .089(9) .119(10) .038(6) -.045(8) .006(6) .029(7)
O(21) .026(6) .043(6) .036(5) -.004(4) .006(4) .015(5)
O(22) .049(7) .105(9) .051(7) -.011(6) .013(5) .045(7)
O(23) .078(8) .090(8) .040(6) -.028(6) .013(6) .029(6)
O(31) .049(6) .041(6) .029(5) .000(5) .006(4) .020(5)
O(32) .076(7) .037(6) .049(6) -.004(5) .018(6) .016(5)
O(33) .091(8) .054(7) .033(6) -.016(6) .015(5) .014(5)
O(41) .062(7) .029(6) .047(6) -.005(5) .025(5) .018(5)
O(42) .091(8) .051(7) .068(7) -.007(6) .056(7) .011(6)
O(43) .080(8) .058(7) .051(7) .000(6) .034(6) .023(6)
N(1) .047(9) .075(10) .050(9) -.006(7) .015(7) .018(8)
N(2) .054(9) .063(10) .049(8) -.007(7) .011(7) .032(8)
N(3) .070(10) .050(9) .047(9) -.005(8) .013(7) .019(7)
N(4) .058(9) .055(9) .065(10) .002(7) .033(8) .026(8)
C(11) .060(13) .086(14) .058(11) .012(10) .019(10) .017(10)
C(12) .073(18) .25(3) .13(2) .062(19) .029(17) -.08(2)
C(13) .095(17) .17(2) .18(2) .051(16) .073(16) .12(2)
C(14) .072(14) .145(19) .114(17) .018(13) .054(13) .067(15)
C(21) .057(12) .071(12) .058(10) .010(9) .027(9) .041(10)
C(22) .059(12) .21(2) .123(17) .055(14) .046(12) .134(18)
C(23) .113(16) .084(15) .068(14) .014(12) .002(12) .032(12)
C(24) .120(18) .081(16) .080(14) .023(13) -.002(12) .041(12)
C(31) .082(13) .046(11) .063(11) -.005(9) .015(10) .032(10)
C(32) .151(19) .091(16) .060(13) .014(14) .010(13) .055(12)
C(33) .117(16) .073(13) .083(13) .018(12) .044(12) .052(11)
C(34) .097(15) .088(15) .124(17) .030(12) .065(14) .071(14)
C(41) .099(14) .046(12) .075(12) .002(10) .048(11) .027(10)
C(42) .31(4) .054(14) .29(3) .041(18) .25(3) .082(19)
C(43) .16(2) .064(15) .099(18) -.004(14) .033(16) .010(13)
C(44) .13(2) .055(14) .114(18) .014(13) .028(15) -.003(12)

loop_
_atom_site_label
_atom_site_fract_x
_atom_site_fract_y
_atom_site_fract_z
_atom_site_U_iso_or_equiv
Cu(1) .01610(10) .31780(10) .19320(10) .0480(10)
Cu(2) .21800(10) .36720(10) .39200(10) .0440(10)
Cu(3) .24620(10) .49820(10) .28810(10) .0470(10)
Cu(4) .19260(10) .27120(10) .10060(10) .0490(10)
Br(1) -0.2758(2) .0076(2) -0.4695(2) .127(2)
Br(2) .1225(2) .2347(2) .7534(2) .113(2)
Br(3) .4255(2) .8417(2) .9497(2) .0660(10)
Br(30) .3724(7) 1.0166(6) .7483(6) .096(5)
Br(4) .4196(2) .2165(2) -0.2693(2) .111(2)
O(11) .1088(6) .4269(7) .3288(7) .046(5)
O(12) -.0854(7) .2300(9) .0531(8) .076(7)
O(13) -.0083(9) .2182(9) -.0561(8) .089(7)
O(21) .2915(6) .3866(6) .3165(6) .038(5)
O(22) .1447(7) .3189(8) .4506(7) .066(7)
O(23) .0077(8) .2361(8) .2997(8) .072(7)
O(31) .1492(6) .4043(6) .1473(6) .041(5)
O(32) .3077(7) .6110(7) .4354(8) .057(6)
O(33) .2884(8) .5437(7) .5334(7) .064(6)
O(41) .1214(6) .2352(7) .1670(7) .044(5)
O(42) .2842(8) .2996(7) .0456(8) .069(7)
O(43) .3744(7) .4450(8) .1935(8) .061(6)
N(1) -.0897(9) .4100(10) .2326(10) .063(8)
N(2) .3426(8) .3142(10) .4593(9) .055(8)
N(3) .2135(10) .6022(9) .2337(9) .060(8)
N(4) .2138(10) .1230(9) .0342(10) .058(8)
C(11) .0660(11) .4995(12) .3966(12) .077(11)
C(12) -.0383(13) .4864(19) .3434(15) .232(19)
C(13) -0.1304(14) .4577(17) .1650(18) .122(19)
C(14) -0.1709(12) .3580(15) .2331(15) .103(15)
C(15) -.0816(12) .2034(12) -.0400(13) .062(5)
C(16) -0.1775(6) .1458(7) -0.1342(7) .054(4)
C(17) -0.1800(6) .1057(7) -0.2397(7) .059(4)
C(18) -0.2700(6) .0593(7) -0.3282(7) .070(5)
C(19) -0.3573(6) .0529(7) -0.3112(7) .077(5)
C(110) -0.3548(6) .0930(7) -0.2056(7) .078(5)
C(111) -0.2649(6) .1394(7) -0.1171(7) .065(5)
C(21) .3963(10) .3888(11) .3692(12) .057(10)
C(22) .4103(12) .3123(16) .4060(15) .103(17)
C(23) .3859(14) .3777(13) .5768(12) .101(13)
C(24) .3241(14) .2110(12) .4380(14) .106(14)
C(25) .0603(12) .2605(12) .3919(14) .058(4)
C(26) .0279(7) .2141(7) .4495(7) .052(4)
C(27) .0844(7) .2386(7) .5567(7) .055(4)
C(28) .0523(7) .1953(7) .6065(7) .061(4)
C(29) -.0363(7) .1276(7) .5492(7) .083(5)
C(210) -.0927(7) .1032(7) .4421(7) .096(6)
C(211) -.0607(7) .1465(7) .3922(7) .070(5)
C(31) .1094(11) .4440(11) .0763(12) .064(10)
C(32) .1726(15) .5398(12) .1141(11) .102(14)
C(33) .3037(12) .6678(12) .2640(13) .083(12)
C(34) .1433(13) .6669(13) .2735(15) .088(14)
C(35) .3094(11) .6149(12) .5225(12) .049(4)
C(36) .3443(7) .7201(7) .6221(7) .052(4)
C(37) .3674(7) .7290(7) .7243(7) .060(4)
C(38) .3966(7) .8255(7) .8170(7) .074(5)
C(39) .4028(7) .9130(7) .8076(7) .083(5)
C(310) .3797(7) .9041(7) .7055(7) .107(7)
C(311) .3505(7) .8076(7) .6127(7) .085(5)
C(41) .1025(12) .1310(11) .1261(13) .069(11)
C(42) .1639(19) .0746(14) .0705(19) .174(19)
C(43) .1752(16) .0721(14) -.0846(13) .125(16)
C(44) .3170(13) .1058(14) .0668(16) .124(15)
C(45) .3549(11) .3710(13) .1013(13) .052(4)
C(46) .4250(6) .3684(7) .0451(7) .041(4)
C(47) .3983(6) .3015(7) -.0661(7) .059(4)
C(48) .4624(6) .2989(7) -0.1176(7) .066(5)
C(49) .5531(6) .3633(7) -.0580(7) .079(5)
C(410) .5799(6) .4302(7) .0532(7) .067(5)
C(411) .5158(6) .4328(7) .1047(7) .056(4)
H(11A) .0977 .5670 .4242 .080
H(11B) .0762 .4893 .4574 .080
H(12A) -0.0707 .4855 .3886 .080
H(12B) -0.0486 .5495 .3415 .080
H(13A) -0.1789 .4994 .1879 .080
H(13B) -0.0780 .4995 .1714 .080
H(13C) -0.1616 .4050 .0907 .080
H(14A) -0.2184 .4038 .2516 .080
H(14B) -0.2025 .3014 .1610 .080
H(14C) -0.1466 .3328 .2839 .080
H(17) -0.1199 .1101 -0.2515 .080
H(19) -0.4192 .0210 -0.3721 .080
H(110) -0.4149 .0886 -0.1939 .080
H(111) -0.2631 .1670 -0.0445 .080
H(21A) .4286 .4561 .4269 .080
H(21B) .4260 .3670 .3157 .080
H(22A) .4008 .2455 .3445 .080
H(22B) .4780 .3255 .4558 .080
H(23A) .4439 .3518 .6067 .080
H(23B) .4041 .4467 .5950 .080
H(23C) .3374 .3771 .6064 .080
H(24A) .3853 .1913 .4715 .080
H(24B) .2767 .2089 .4683 .080
H(24C) .2979 .1644 .3611 .080
H(27) .1454 .2851 .5961 .080
H(29) -0.0583 .0979 .5835 .080
H(210) -0.1537 .0567 .4026 .080
H(211) -0.0995 .1297 .3185 .080
H(31A) .0453 .4634 .0772 .080
H(31B) .1015 .3929 .0036 .080
H(32A) .2287 .5176 .0933 .080
H(32B) .1402 .5802 .0812 .080
H(33A) .2853 .7159 .2378 .080
H(33B) .3392 .7042 .3413 .080
H(33C) .3457 .6239 .2298 .080
H(34A) .1295 .7151 .2470 .080
H(34B) .0833 .6223 .2460 .080
H(34C) .1681 .7033 .3516 .080
H(37) .3632 .6688 .7307 .080
H(39) .4229 .9794 .8714 .080
H(310) .3840 .9643 .6990 .080
H(311) .3346 .8015 .5424 .080
H(41A) .0336 .1079 .0788 .080
H(41B) .1134 .1167 .1845 .080
H(42A) .2109 .0493 .1136 .080
H(42B) .1212 .0159 .0060 .080
H(43A) .1858 .0015 -0.1165 .080
H(43B) .1051 .0763 -0.1093 .080
H(43C) .2081 .1082 -0.1058 .080
H(44A) .3239 .0343 .0328 .080
H(44B) .3525 .1410 .0471 .080
H(44C) .3438 .1341 .1444 .080
H(47) .3358 .2571 -0.1071 .080
H(49) .5972 .3615 -0.0934 .080
H(410) .6423 .4746 .0942 .080
H(411) .5342 .4789 .1812 .080

loop_
_geom_angle_atom_site_label_1
_geom_angle_atom_site_label_2
_geom_angle_atom_site_label_3
_geom_angle
_geom_angle_publ_flag
O(11) Cu(1) O(23) 86.6(4) yes
O(12) Cu(1) O(23) 101.7(5) yes
O(11) Cu(1) O(41) 92.1(3) yes
O(12) Cu(1) O(41) 95.3(4) yes
O(23) Cu(1) O(41) 84.9(5) yes
O(11) Cu(1) N(1) 84.3(4) yes
O(12) Cu(1) N(1) 88.5(4) yes
O(23) Cu(1) N(1) 93.0(6) yes
O(11) Cu(2) O(21) 89.6(4) yes
O(11) Cu(2) O(22) 95.5(5) yes
O(11) Cu(2) O(33) 85.6(3) yes
O(21) Cu(2) O(33) 85.8(4) yes
O(22) Cu(2) O(33) 104.7(4) yes
O(21) Cu(2) N(2) 85.7(5) yes
O(22) Cu(2) N(2) 89.6(6) yes
O(33) Cu(2) N(2) 90.8(4) yes
O(21) Cu(3) O(31) 91.5(4) yes
O(21) Cu(3) O(32) 98.2(4) yes
O(21) Cu(3) O(43) 80.7(4) yes
O(31) Cu(3) O(43) 85.6(3) yes
O(32) Cu(3) O(43) 110.3(4) yes
O(31) Cu(3) N(3) 84.3(4) yes
O(32) Cu(3) N(3) 89.1(5) yes
O(43) Cu(3) N(3) 87.0(5) yes
O(31) Cu(4) O(41) 91.7(4) yes
O(31) Cu(4) O(42) 94.6(5) yes
O(41) Cu(4) N(4) 85.2(6) yes
O(42) Cu(4) N(4) 89.7(6) yes
Cu(1) O(11) Cu(2) 108.8(5) yes
Cu(2) O(21) Cu(3) 109.1(4) yes
Cu(3) O(31) Cu(4) 108.2(4) yes
Cu(1) O(41) Cu(4) 113.4(6) yes
C(12) N(1) C(14) 105.4(17) no
C(13) N(1) C(14) 109.3(14) no
C(22) N(2) C(23) 113.1(13) no
C(22) N(2) C(24) 106.7(15) no
C(23) N(2) C(24) 106.2(16) no
C(32) N(3) C(33) 107.1(16) no
C(32) N(3) C(34) 111.7(13) no
C(33) N(3) C(34) 108.9(12) no
C(42) N(4) C(43) 110.6(15) no
C(42) N(4) C(44) 106.7(18) no
C(43) N(4) C(44) 105.6(16) no
O(11) C(11) C(12) 111.0(12) no
O(12) C(15) O(13) 126.0(13) no
O(12) C(15) C(16) 113.7(16) no
O(13) C(15) C(16) 120.2(16) no
C(15) C(16) C(17) 118.9(10) no
C(15) C(16) C(111) 120.8(9) no
Br(1) C(18) C(17) 120.8(3) no
Br(1) C(18) C(19) 119.2(3) no
O(21) C(21) C(22) 108.9(14) no
N(2) C(22) C(21) 113.1(15) no
O(22) C(25) O(23) 129.(2) no
O(22) C(25) C(26) 113.3(15) no
O(23) C(25) C(26) 117.9(15) no
C(25) C(26) C(27) 121.6(6) no
C(25) C(26) C(211) 118.4(6) no
Br(2) C(28) C(27) 120.4(4) no
Br(2) C(28) C(29) 119.4(4) no
O(31) C(31) C(32) 110.6(11) no
N(3) C(32) C(31) 111.8(17) no
O(32) C(35) O(33) 127.3(12) no
O(32) C(35) C(36) 114.7(15) no
O(33) C(35) C(36) 118.0(15) no
C(35) C(36) C(37) 118.9(10) no
C(35) C(36) C(311) 121.0(9) no
Br(3) C(38) C(37) 122.0(3) no
Br(3) C(38) C(39) 118.0(3) no
O(41) C(41) C(42) 113.3(19) no
N(4) C(42) C(41) 118.0(18) no
O(42) C(45) O(43) 129.6(19) no
O(42) C(45) C(46) 114.8(13) no
O(43) C(45) C(46) 115.6(14) no
C(45) C(46) C(47) 119.9(5) no
C(45) C(46) C(411) 120.0(5) no
Br(4) C(48) C(47) 119.0(3) no
Br(4) C(48) C(49) 120.8(3) no
O(11) Cu(1) O(12) 169.3(5) no
O(41) Cu(1) N(1) 176.0(4) no
O(21) Cu(2) O(22) 168.6(4) no
O(11) Cu(2) N(2) 174.3(6) no
O(31) Cu(3) O(32) 162.5(4) no
O(21) Cu(3) N(3) 167.3(5) no
O(41) Cu(4) O(42) 170.3(4) no
O(31) Cu(4) N(4) 170.2(4) no
Cu(2) O(21) C(21) 110.5(10) no
Cu(3) O(21) C(21) 119.0(10) no
Cu(2) O(22) C(25) 122.9(13) no
Cu(1) O(23) C(25) 127.2(13) no
Cu(3) O(31) C(31) 115.5(7) no
Cu(4) O(31) C(31) 122.1(8) no
Cu(3) O(32) C(35) 127.0(10) no
Cu(2) O(33) C(35) 127.9(9) no
Cu(1) O(41) C(41) 118.5(10) no
Cu(4) O(41) C(41) 113.8(11) no
Cu(4) O(42) C(45) 124.5(12) no
Cu(3) O(43) C(45) 122.6(11) no
Cu(1) N(1) C(12) 104.1(10) no
Cu(1) N(1) C(13) 113.9(13) no
C(12) N(1) C(13) 110.4(17) no
Cu(1) N(1) C(14) 113.2(11) no
Cu(2) N(2) C(22) 105.5(12) no
Cu(2) N(2) C(23) 111.5(10) no
Cu(2) N(2) C(24) 113.9(9) no
Cu(3) N(3) C(32) 104.9(10) no
Cu(3) N(3) C(33) 111.9(11) no
Cu(3) N(3) C(34) 112.3(14) no
Cu(4) N(4) C(42) 106.8(12) no
Cu(4) N(4) C(43) 112.3(12) no
Cu(4) N(4) C(44) 114.8(9) no
O(11) C(11) H(11A) 109.7(9) no
O(11) C(11) H(11B) 109.4(10) no
H(11A) C(11) H(11B) 107.80(10) no
H(11A) C(11) C(12) 113.5(15) no
H(11B) C(11) C(12) 105.3(15) no
N(1) C(12) C(11) 122.9(17) no
N(1) C(12) H(12A) 110.4(13) no
C(11) C(12) H(12A) 109.9(14) no
N(1) C(12) H(12B) 103.1(14) no
C(11) C(12) H(12B) 102.2(15) no
H(12A) C(12) H(12B) 106.60(10) no
N(1) C(13) H(13A) 109.4(11) no
N(1) C(13) H(13B) 110.1(10) no
H(13A) C(13) H(13B) 109.50(10) no
N(1) C(13) H(13C) 108.9(8) no
H(13A) C(13) H(13C) 109.50(10) no
H(13B) C(13) H(13C) 109.50(10) no
N(1) C(14) H(14A) 110.1(9) no
N(1) C(14) H(14B) 107.3(8) no
H(14A) C(14) H(14B) 109.50(10) no
N(1) C(14) H(14C) 111.0(10) no
H(14A) C(14) H(14C) 109.50(10) no
H(14B) C(14) H(14C) 109.50(10) no
C(17) C(16) C(111) 120.0 no
C(16) C(17) C(18) 120.0 no
C(16) C(17) H(17) 120.0 no
C(18) C(17) H(17) 120.0 no
C(17) C(18) C(19) 120.0 no
C(18) C(19) C(110) 120.0 no
C(18) C(19) H(19) 120.0 no
C(110) C(19) H(19) 120.0 no
C(19) C(110) C(111) 120.0 no
C(19) C(110) H(110) 120.0 no
C(111) C(110) H(110) 120.0 no
C(16) C(111) C(110) 120.0 no
C(16) C(111) H(111) 120.0 no
C(110) C(111) H(111) 120.0 no
O(21) C(21) H(21A) 112.4(6) no
O(21) C(21) H(21B) 107.9(8) no
H(21A) C(21) H(21B) 108.40(10) no
H(21A) C(21) C(22) 112.5(7) no
H(21B) C(21) C(22) 106.4(10) no
N(2) C(22) H(22A) 109.6(8) no
C(21) C(22) H(22A) 108.8(9) no
N(2) C(22) H(22B) 109.3(8) no
C(21) C(22) H(22B) 108.1(7) no
H(22A) C(22) H(22B) 107.80(10) no
N(2) C(23) H(23A) 110.2(9) no
N(2) C(23) H(23B) 109.2(11) no
H(23A) C(23) H(23B) 109.50(10) no
N(2) C(23) H(23C) 108.9(10) no
H(23A) C(23) H(23C) 109.50(10) no
H(23B) C(23) H(23C) 109.50(10) no
N(2) C(24) H(24A) 109.3(8) no
N(2) C(24) H(24B) 108.7(11) no
H(24A) C(24) H(24B) 109.50(10) no
N(2) C(24) H(24C) 110.4(9) no
H(24A) C(24) H(24C) 109.50(10) no
H(24B) C(24) H(24C) 109.50(10) no
C(27) C(26) C(211) 120.0 no
C(26) C(27) C(28) 120.0 no
C(26) C(27) H(27) 120.0 no
C(28) C(27) H(27) 120.0 no
C(27) C(28) C(29) 120.0 no
C(28) C(29) C(210) 120.0 no
C(28) C(29) H(29) 120.0 no
C(210) C(29) H(29) 120.0 no
C(29) C(210) C(211) 120.0 no
C(29) C(210) H(210) 120.0 no
C(211) C(210) H(210) 120.0 no
C(26) C(211) C(210) 120.0 no
C(26) C(211) H(211) 120.0 no
C(210) C(211) H(211) 120.0 no
O(31) C(31) H(31A) 109.5(8) no
O(31) C(31) H(31B) 109.9(6) no
H(31A) C(31) H(31B) 108.80(10) no
H(31A) C(31) C(32) 105.8(10) no
H(31B) C(31) C(32) 112.2(10) no
N(3) C(32) H(32A) 106.1(10) no
C(31) C(32) H(32A) 105.4(10) no
N(3) C(32) H(32B) 111.0(9) no
C(31) C(32) H(32B) 113.9(9) no
H(32A) C(32) H(32B) 108.20(10) no
N(3) C(33) H(33A) 109.4(10) no
N(3) C(33) H(33B) 111.6(9) no
H(33A) C(33) H(33B) 109.50(10) no
N(3) C(33) H(33C) 107.4(8) no
H(33A) C(33) H(33C) 109.50(10) no
H(33B) C(33) H(33C) 109.50(10) no
N(3) C(34) H(34A) 110.5(12) no
N(3) C(34) H(34B) 106.5(9) no
H(34A) C(34) H(34B) 109.50(10) no
N(3) C(34) H(34C) 111.4(8) no
H(34A) C(34) H(34C) 109.50(10) no
H(34B) C(34) H(34C) 109.50(10) no
C(37) C(36) C(311) 120.0 no
C(36) C(37) C(38) 120.0 no
C(36) C(37) H(37) 120.0 no
C(38) C(37) H(37) 120.0 no
C(37) C(38) C(39) 120.0 no
Br(30) C(39) C(38) 161.6(3) no
C(38) C(39) C(310) 120.0 no
C(38) C(39) H(39) 120.0 no
C(310) C(39) H(39) 120.0 no
Br(30) C(310) C(311) 144.7(5) no
C(39) C(310) C(311) 120.0 no
C(39) C(310) H(310) 120.0 no
C(311) C(310) H(310) 120.0 no
C(36) C(311) C(310) 120.0 no
C(36) C(311) H(311) 120.0 no
C(310) C(311) H(311) 120.0 no
Br(30) H(310) C(310) 112.8(12) no
O(41) C(41) H(41A) 108.8(7) no
O(41) C(41) H(41B) 109.8(9) no
H(41A) C(41) H(41B) 107.60(10) no
H(41A) C(41) C(42) 110.1(10) no
H(41B) C(41) C(42) 107.1(15) no
N(4) C(42) H(42A) 110.7(11) no
C(41) C(42) H(42A) 108.8(15) no
N(4) C(42) H(42B) 106.0(9) no
C(41) C(42) H(42B) 106.0(10) no
H(42A) C(42) H(42B) 106.80(10) no
N(4) C(43) H(43A) 112.4(10) no
N(4) C(43) H(43B) 107.6(11) no
H(43A) C(43) H(43B) 109.50(10) no
N(4) C(43) H(43C) 108.3(12) no
H(43A) C(43) H(43C) 109.50(10) no
H(43B) C(43) H(43C) 109.50(10) no
N(4) C(44) H(44A) 112.1(8) no
N(4) C(44) H(44B) 108.1(13) no
H(44A) C(44) H(44B) 109.50(10) no
N(4) C(44) H(44C) 108.1(11) no
H(44A) C(44) H(44C) 109.50(10) no
H(44B) C(44) H(44C) 109.50(10) no
C(47) C(46) C(411) 120.0 no
C(46) C(47) C(48) 120.0 no
C(46) C(47) H(47) 120.0 no
C(48) C(47) H(47) 120.0 no
C(47) C(48) C(49) 120.0 no
C(48) C(49) C(410) 120.0 no
C(48) C(49) H(49) 120.0 no
C(410) C(49) H(49) 120.0 no
C(49) C(410) C(411) 120.0 no
C(49) C(410) H(410) 120.0 no
C(411) C(410) H(410) 120.0 no
C(46) C(411) C(410) 120.0 no
C(46) C(411) H(411) 120.0 no
C(410) C(411) H(411) 120.0 no

loop_
_geom_bond_atom_site_label_1
_geom_bond_atom_site_label_2
_geom_bond_distance
_geom_bond_publ_flag
Cu(1) Cu(2) 3.162(2) yes
Cu(1) Cu(4) 3.222(3) yes
Cu(1) Cu(3) 3.796(3) yes
Cu(1) O(11) 1.942(7) yes
Cu(1) O(12) 1.929(8) yes
Cu(1) O(23) 2.474(15) yes
Cu(1) O(41) 1.941(9) yes
Cu(1) O(31) 2.822(9) yes
Cu(1) N(1) 2.057(13) yes
Cu(2) Cu(3) 3.154(4) yes
Cu(2) Cu(4) 3.794(3) yes
Cu(2) O(11) 1.947(10) yes
Cu(2) O(21) 1.930(12) yes
Cu(2) O(22) 1.948(14) yes
Cu(2) O(33) 2.443(8) yes
Cu(2) O(41) 2.816(9) yes
Cu(2) N(2) 2.055(13) yes
Cu(3) Cu(4) 3.121(2) yes
Cu(3) O(21) 1.941(10) yes
Cu(3) O(31) 1.929(6) yes
Cu(3) O(32) 1.942(7) yes
Cu(3) O(43) 2.598(12) yes
Cu(3) O(11) 2.686(7) yes
Cu(3) N(3) 2.044(16) yes
Cu(4) O(31) 1.924(9) yes
Cu(4) O(41) 1.914(12) yes
Cu(4) O(42) 1.954(14) yes
Cu(4) O(21) 2.692(10) yes
Cu(4) O(13) 2.877(9) yes
Cu(4) N(4) 2.011(12) yes
Br(1) C(18) 1.858(10) no
Br(2) C(28) 1.875(10) no
Br(3) C(38) 1.787(11) no
Br(4) C(48) 1.879(9) no
O(11) C(11) 1.388(18) no
O(12) C(15) 1.29(2) no
O(13) C(15) 1.22(3) no
O(21) C(21) 1.436(15) no
O(22) C(25) 1.288(18) no
O(23) C(25) 1.20(2) no
O(31) C(31) 1.40(2) no
O(32) C(35) 1.28(2) no
O(33) C(35) 1.22(3) no
O(41) C(41) 1.380(18) no
O(42) C(45) 1.247(18) no
O(43) C(45) 1.237(17) no
N(1) C(12) 1.432(19) no
N(1) C(13) 1.45(3) no
N(1) C(14) 1.45(3) no
N(2) C(22) 1.46(3) no
N(2) C(23) 1.454(17) no
N(2) C(24) 1.44(3) no
N(3) C(32) 1.474(17) no
N(3) C(33) 1.48(2) no
N(3) C(34) 1.45(2) no
N(4) C(42) 1.44(4) no
N(4) C(43) 1.46(2) no
N(4) C(44) 1.45(2) no
C(11) C(12) 1.41(2) no
C(15) C(16) 1.503(15) no
C(21) C(22) 1.47(4) no
C(25) C(26) 1.54(3) no
C(31) C(32) 1.49(3) no
C(35) C(36) 1.513(14) no
C(41) C(42) 1.41(4) no
C(45) C(46) 1.53(2) no
Br(30) C(39) 2.091(16) no
Br(30) C(310) 1.504(12) no
Br(30) H(39) 2.068(15) no
Br(30) H(310) 0.845(12) no
C(11) H(11A) 0.960 no
C(11) H(11B) 0.960 no
C(12) H(12A) 0.960 no
C(12) H(12B) 0.960 no
C(13) H(13A) 0.960 no
C(13) H(13B) 0.960 no
C(13) H(13C) 0.960 no
C(14) H(14A) 0.960 no
C(14) H(14B) 0.960 no
C(14) H(14C) 0.960 no
C(16) C(17) 1.395 no
C(16) C(111) 1.395 no
C(17) C(18) 1.395 no
C(17) H(17) 0.960 no
C(18) C(19) 1.395 no
C(19) C(110) 1.395 no
C(19) H(19) 0.960 no
C(110) C(111) 1.395 no
C(110) H(110) 0.960 no
C(111) H(111) 0.960 no
C(21) H(21A) 0.960 no
C(21) H(21B) 0.960 no
C(22) H(22A) 0.960 no
C(22) H(22B) 0.960 no
C(23) H(23A) 0.960 no
C(23) H(23B) 0.960 no
C(23) H(23C) 0.960 no
C(24) H(24A) 0.960 no
C(24) H(24B) 0.960 no
C(24) H(24C) 0.960 no
C(26) C(27) 1.395 no
C(26) C(211) 1.395 no
C(27) C(28) 1.395 no
C(27) H(27) 0.960 no
C(28) C(29) 1.395 no
C(29) C(210) 1.395 no
C(29) H(29) 0.960 no
C(210) C(211) 1.395 no
C(210) H(210) 0.960 no
C(211) H(211) 0.960 no
C(31) H(31A) 0.960 no
C(31) H(31B) 0.960 no
C(32) H(32A) 0.960 no
C(32) H(32B) 0.960 no
C(33) H(33A) 0.960 no
C(33) H(33B) 0.960 no
C(33) H(33C) 0.960 no
C(34) H(34A) 0.960 no
C(34) H(34B) 0.960 no
C(34) H(34C) 0.960 no
C(36) C(37) 1.395 no
C(36) C(311) 1.395 no
C(37) C(38) 1.395 no
C(37) H(37) 0.960 no
C(38) C(39) 1.395 no
C(39) C(310) 1.395 no
C(39) H(39) 0.960 no
C(310) C(311) 1.395 no
C(310) H(310) 0.960 no
C(311) H(311) 0.960 no
C(41) H(41A) 0.960 no
C(41) H(41B) 0.960 no
C(42) H(42A) 0.960 no
C(42) H(42B) 0.960 no
C(43) H(43A) 0.960 no
C(43) H(43B) 0.960 no
C(43) H(43C) 0.960 no
C(44) H(44A) 0.960 no
C(44) H(44B) 0.960 no
C(44) H(44C) 0.960 no
C(46) C(47) 1.395 no
C(46) C(411) 1.395 no
C(47) C(48) 1.395 no
C(47) H(47) 0.960 no
C(48) C(49) 1.395 no
C(49) C(410) 1.395 no
C(49) H(49) 0.960 no
C(410) C(411) 1.395 no
C(410) H(410) 0.960 no
C(411) H(411) 0.960 no
